data_2217222
loop_
_publ_author_name
'Bing-Yu Zhang'
'Qian Yang'
'Jing-Jing Nie'

_publ_section_title
;
 Pyrimidine-2-carboxamide
;
_journal_coeditor_code NG2399
_journal_issue 1
_journal_name_full 'Acta Crystallographica Section E'
_journal_page_first o105
_journal_page_last o105
_journal_paper_doi 10.1107/S1600536807062770
_journal_volume 64
_journal_year 2008
_chemical_formula_iupac 'C5 H5 N3 O'
_chemical_formula_moiety 'C5 H5 N3 O'
_chemical_formula_sum 'C5 H5 N3 O'
_chemical_formula_weight 123.12
_chemical_name_systematic
;
pyrimidine-2-carboxamide
;
_space_group_IT_number 14
_symmetry_cell_setting monoclinic
_symmetry_space_group_name_Hall '-P 2ybc'
_symmetry_space_group_name_H-M 'P 1 21/c 1'
_atom_sites_solution_hydrogens geom
_atom_sites_solution_primary direct
_atom_sites_solution_secondary difmap
_audit_creation_method SHELXL97
_cell_angle_alpha 90.00
_cell_angle_beta 103.512(6)
_cell_angle_gamma 90.00
_cell_formula_units_Z 4
_cell_length_a 7.9241(7)
_cell_length_b 7.3059(7)
_cell_length_c 9.8223(9)
_cell_measurement_reflns_used 2086
_cell_measurement_temperature 291(2)
_cell_measurement_theta_max 25.5
_cell_measurement_theta_min 3.0
_cell_volume 552.90(9)
_computing_cell_refinement 'PROCESS-AUTO (Rigaku, 1998)'
_computing_data_collection 'PROCESS-AUTO (Rigaku, 1998)'
_computing_data_reduction 'CrystalStructure (Rigaku/MSC, 2002)'
_computing_molecular_graphics 'ORTEP-3 for Windows (Farrugia, 1997)'
_computing_publication_material 'WinGX (Farrugia, 1999)'
_computing_structure_refinement 'SHELXL97 (Sheldrick, 1997)'
_computing_structure_solution 'SIR92 (Altomare <i>et al.</i>,  1993)'
_diffrn_ambient_temperature 293(2)
_diffrn_measured_fraction_theta_full 0.991
_diffrn_measured_fraction_theta_max 0.991
_diffrn_measurement_device_type 'Rigaku R-AXIS RAPID IP'
_diffrn_measurement_method \w
_diffrn_radiation_monochromator graphite
_diffrn_radiation_source 'fine-focus sealed tube'
_diffrn_radiation_type MoK\a
_diffrn_radiation_wavelength 0.71073
_diffrn_reflns_av_R_equivalents 0.0196
_diffrn_reflns_av_sigmaI/netI 0.0130
_diffrn_reflns_limit_h_max 10
_diffrn_reflns_limit_h_min -10
_diffrn_reflns_limit_k_max 9
_diffrn_reflns_limit_k_min -9
_diffrn_reflns_limit_l_max 13
_diffrn_reflns_limit_l_min -12
_diffrn_reflns_number 7501
_diffrn_reflns_theta_full 28.30
_diffrn_reflns_theta_max 28.30
_diffrn_reflns_theta_min 2.64
_diffrn_standards_interval_count 0
_diffrn_standards_interval_time 0
_diffrn_standards_number 0
_exptl_absorpt_coefficient_mu 0.110
_exptl_absorpt_correction_type none
_exptl_crystal_colour yellow
_exptl_crystal_density_diffrn 1.479
_exptl_crystal_density_method 'not measured'
_exptl_crystal_description prism
_exptl_crystal_F_000 256
_exptl_crystal_size_max 0.34
_exptl_crystal_size_mid 0.26
_exptl_crystal_size_min 0.20
_refine_diff_density_max 0.248
_refine_diff_density_min -0.192
_refine_ls_extinction_method none
_refine_ls_goodness_of_fit_ref 1.015
_refine_ls_hydrogen_treatment constr
_refine_ls_matrix_type full
_refine_ls_number_parameters 82
_refine_ls_number_reflns 1365
_refine_ls_number_restraints 0
_refine_ls_restrained_S_all 1.015
_refine_ls_R_factor_all 0.0424
_refine_ls_R_factor_gt 0.0380
_refine_ls_shift/su_max 0.000
_refine_ls_shift/su_mean 0.000
_refine_ls_structure_factor_coef Fsqd
_refine_ls_weighting_details 'calc w = 1/[\s^2^(Fo^2^)+(0.0584P)^2^+0.1258P] where P=(Fo^2^+2Fc^2^)/3'
_refine_ls_weighting_scheme calc
_refine_ls_wR_factor_gt 0.1033
_refine_ls_wR_factor_ref 0.1074
_reflns_number_gt 1202
_reflns_number_total 1365
_reflns_threshold_expression I>2\s(I)
_cod_data_source_file ng2399.cif
_cod_data_source_block I
_cod_original_sg_symbol_H-M 'P 21/c'
_cod_database_code 2217222
_cod_database_fobs_code 2217222

loop_
_symmetry_equiv_pos_as_xyz
'x, y, z'
'-x, y+1/2, -z+1/2'
'-x, -y, -z'
'x, -y-1/2, z-1/2'

loop_
_atom_site_type_symbol
_atom_site_label
_atom_site_fract_x
_atom_site_fract_y
_atom_site_fract_z
_atom_site_U_iso_or_equiv
_atom_site_adp_type
_atom_site_calc_flag
_atom_site_refinement_flags
_atom_site_occupancy
N N1 0.35320(14) 0.45375(15) 0.64547(11) 0.0431(3) Uani d . 1
N N2 0.18202(13) 0.54314(14) 0.42171(10) 0.0383(3) Uani d . 1
O O1 0.13605(12) 0.15236(12) 0.61860(8) 0.0431(3) Uani d . 1
N N3 0.07527(15) 0.18634(15) 0.38330(10) 0.0435(3) Uani d . 1
H H1A 0.0949 0.2477 0.3043 0.065 Uiso d R 1
H H1B 0.0039 0.0783 0.3675 0.065 Uiso d R 1
C C1 0.23238(14) 0.42647(15) 0.52761(11) 0.0315(2) Uani d . 1
C C2 0.43153(18) 0.6167(2) 0.65658(14) 0.0495(3) Uani d . 1
H H2 0.5193 0.6412 0.7355 0.059 Uiso calc R 1
C C3 0.38709(19) 0.74967(19) 0.55555(15) 0.0502(3) Uani d . 1
H H3 0.4405 0.8638 0.5659 0.060 Uiso calc R 1
C C4 0.26039(18) 0.70681(18) 0.43855(14) 0.0462(3) Uani d . 1
H H4 0.2279 0.7944 0.3686 0.055 Uiso calc R 1
C C5 0.14304(14) 0.24129(15) 0.51331(11) 0.0325(3) Uani d . 1

loop_
_atom_site_aniso_label
_atom_site_aniso_U_11
_atom_site_aniso_U_22
_atom_site_aniso_U_33
_atom_site_aniso_U_12
_atom_site_aniso_U_13
_atom_site_aniso_U_23
N1 0.0446(6) 0.0418(6) 0.0383(5) -0.0037(4) 0.0002(4) -0.0014(4)
N2 0.0417(5) 0.0350(5) 0.0375(5) 0.0003(4) 0.0080(4) 0.0046(4)
O1 0.0602(6) 0.0366(5) 0.0316(4) -0.0065(4) 0.0087(4) 0.0025(3)
N3 0.0593(7) 0.0389(6) 0.0304(5) -0.0120(5) 0.0065(4) -0.0018(4)
C1 0.0325(5) 0.0315(5) 0.0311(5) 0.0019(4) 0.0085(4) -0.0016(4)
C2 0.0478(7) 0.0501(8) 0.0473(7) -0.0108(6) 0.0046(5) -0.0103(6)
C3 0.0530(8) 0.0377(7) 0.0628(9) -0.0123(5) 0.0194(6) -0.0072(6)
C4 0.0506(7) 0.0367(6) 0.0538(7) 0.0001(5) 0.0175(6) 0.0084(5)
C5 0.0362(5) 0.0304(5) 0.0302(5) 0.0018(4) 0.0067(4) -0.0001(4)

loop_
_atom_type_symbol
_atom_type_description
_atom_type_scat_dispersion_real
_atom_type_scat_dispersion_imag
_atom_type_scat_source
C C 0.0033 0.0016 'International Tables Vol C Tables 4.2.6.8 and 6.1.1.4'
H H 0.0000 0.0000 'International Tables Vol C Tables 4.2.6.8 and 6.1.1.4'
N N 0.0061 0.0033 'International Tables Vol C Tables 4.2.6.8 and 6.1.1.4'
O O 0.0106 0.0060 'International Tables Vol C Tables 4.2.6.8 and 6.1.1.4'

loop_
_geom_angle_atom_site_label_1
_geom_angle_atom_site_label_2
_geom_angle_atom_site_label_3
_geom_angle
C1 N1 C2 115.46(11)
C1 N2 C4 115.41(10)
C5 N3 H1A 122.9
C5 N3 H1B 119.6
H1A N3 H1B 117.5
N2 C1 N1 127.28(11)
N2 C1 C5 116.74(9)
N1 C1 C5 115.99(10)
N1 C2 C3 122.37(12)
N1 C2 H2 118.8
C3 C2 H2 118.8
C2 C3 C4 117.18(12)
C2 C3 H3 121.4
C4 C3 H3 121.4
N2 C4 C3 122.26(12)
N2 C4 H4 118.9
C3 C4 H4 118.9
O1 C5 N3 124.08(11)
O1 C5 C1 120.20(9)
N3 C5 C1 115.72(9)

loop_
_geom_bond_atom_site_label_1
_geom_bond_atom_site_label_2
_geom_bond_distance
N1 C1 1.3336(14)
N1 C2 1.3355(18)
N2 C1 1.3319(14)
N2 C4 1.3397(17)
O1 C5 1.2335(13)
N3 C5 1.3265(14)
N3 H1A 0.9406
N3 H1B 0.9622
C1 C5 1.5182(15)
C2 C3 1.374(2)
C2 H2 0.9300
C3 C4 1.374(2)
C3 H3 0.9300
C4 H4 0.9300

loop_
_geom_hbond_atom_site_label_D
_geom_hbond_atom_site_label_H
_geom_hbond_atom_site_label_A
_geom_hbond_site_symmetry_A
_geom_hbond_distance_DH
_geom_hbond_distance_HA
_geom_hbond_distance_DA
_geom_hbond_angle_DHA
_geom_hbond_publ_flag
N3 H1A O1 4_565 0.94 2.06 2.9940(10) 172 y
N3 H1B O1 3_556 0.96 2.04 2.986(2) 167 y

loop_
_cod_related_entry_id
_cod_related_entry_database
_cod_related_entry_code
1 ChemSpider 10437129
